data_7230872
loop_
_publ_author_name
'Tran, Thao T.'
'Quintero, Michael A.'
'Arpino, Kathryn E.'
'Kelly, Zachary A.'
'Panella, Jessica R.'
'Wang, Xiaoping'
'McQueen, Tyrel M.'

_publ_section_title
;
 Chemically controlled crystal growth of (CH3NH3)2AgInBr6
;
_journal_issue 39
_journal_name_full CrystEngComm
_journal_page_first 5929
_journal_paper_doi 10.1039/C8CE00702K
_journal_volume 20
_journal_year 2018
_chemical_formula_moiety '2(C1 N1 H6), Ag1 In1 Br6'
_chemical_formula_sum 'C2 H12 Ag Br6 In N2'
_chemical_formula_weight 766.29
_chemical_name_common MA2AgInBr6
_space_group_crystal_system trigonal
_space_group_IT_number 164
_space_group_name_Hall '-P 3 2"'
_space_group_name_H-M_alt 'P -3 m 1'
_symmetry_space_group_name_Hall '-P 3 2"'
_symmetry_space_group_name_H-M 'P -3 m 1'
_atom_sites_solution_hydrogens difmap
_audit_creation_method SHELXL-2014/7
_audit_update_record
;
2018-01-12 deposited with the CCDC.
2018-01-12 downloaded from the CCDC.
;
_cell_angle_alpha 90
_cell_angle_beta 90
_cell_angle_gamma 120
_cell_formula_units_Z 1
_cell_length_a 7.7414(5)
_cell_length_b 7.7414(5)
_cell_length_c 7.0841(7)
_cell_measurement_reflns_used 2116
_cell_measurement_temperature 295(2)
_cell_measurement_theta_max 78.26
_cell_measurement_theta_min 7.39
_cell_volume 367.67(5)
_computing_cell_refinement Mantidplot
_computing_data_collection 'SNS PyDas'
_computing_data_reduction Mantidplot
_computing_structure_refinement 'SHELXL-2014/7 (Sheldrick, 2014)'
_diffrn_ambient_temperature 295(2)
_diffrn_measured_fraction_theta_full 0.918
_diffrn_measured_fraction_theta_max 0.899
_diffrn_measurement_device_type TOPAZ
_diffrn_measurement_method 'time-of-flight Laue'
_diffrn_radiation_type neutrons
_diffrn_radiation_wavelength 0.6
_diffrn_radiation_wavelength_details 'Based on neutron time of flight'
_diffrn_reflns_av_unetI/netI 0.0882
_diffrn_reflns_Laue_measured_fraction_full 0.918
_diffrn_reflns_Laue_measured_fraction_max 0.899
_diffrn_reflns_limit_h_max 9
_diffrn_reflns_limit_h_min -9
_diffrn_reflns_limit_k_max 9
_diffrn_reflns_limit_k_min -9
_diffrn_reflns_limit_l_max 9
_diffrn_reflns_limit_l_min -9
_diffrn_reflns_number 2695
_diffrn_reflns_point_group_measured_fraction_full 0.918
_diffrn_reflns_point_group_measured_fraction_max 0.899
_diffrn_reflns_theta_full 25.214
_diffrn_reflns_theta_max 78.264
_diffrn_reflns_theta_min 7.387
_diffrn_source 'The ORNL Spallation Neutron Scource'
_exptl_absorpt_coefficient_mu 0.1991
_exptl_absorpt_correction_T_max 0.8997
_exptl_absorpt_correction_T_min 0.6940
_exptl_absorpt_correction_type sphere
_exptl_absorpt_process_details
; 
C. W. Dwiggins, Jr., Acta Cryst. A31, 395 (1975).
;
_exptl_crystal_colour colorless
_exptl_crystal_density_diffrn 3.461
_exptl_crystal_description block
_exptl_crystal_F_000 344
_exptl_crystal_size_max 1.150
_exptl_crystal_size_mid 0.900
_exptl_crystal_size_min 0.850
_refine_diff_density_max 0.244
_refine_diff_density_min -0.279
_refine_diff_density_rms 0.051
_refine_ls_extinction_coef 0.18(2)
_refine_ls_extinction_expression Fc^*^=kFc[1+0.001xFc^2^\l^3^/sin(2\q)]^-1/4^
_refine_ls_extinction_method 'SHELXL-2014/7 (Sheldrick 2014'
_refine_ls_goodness_of_fit_ref 1.041
_refine_ls_hydrogen_treatment refall
_refine_ls_matrix_type full
_refine_ls_number_parameters 85
_refine_ls_number_reflns 2695
_refine_ls_number_restraints 67
_refine_ls_restrained_S_all 1.066
_refine_ls_R_factor_all 0.0628
_refine_ls_R_factor_gt 0.0545
_refine_ls_shift/su_max 0.000
_refine_ls_shift/su_mean 0.000
_refine_ls_structure_factor_coef Fsqd
_refine_ls_weighting_details 'w=1/[\s^2^(Fo^2^)+(0.0585P)^2^+0.0198P] where P=(Fo^2^+2Fc^2^)/3'
_refine_ls_weighting_scheme calc
_refine_ls_wR_factor_gt 0.1144
_refine_ls_wR_factor_ref 0.1202
_reflns_Friedel_coverage 0.000
_reflns_number_gt 2381
_reflns_number_total 2695
_reflns_threshold_expression 'I > 2\s(I)'
_cod_data_source_file c8ce00702k2.cif
_cod_data_source_block neutron295K
_cod_depositor_comments 'Adding full bibliography for 7230872--7230875.cif.'
_cod_original_cell_volume 367.67(6)
_cod_database_code 7230872
_shelx_shelxl_version_number 2014/7
_shelx_space_group_comment
;
The symmetry employed for this shelxl refinement is uniquely defined
by the following loop, which should always be used as a source of
symmetry information in preference to the above space-group names.
They are only intended as comments.
;
_shelx_estimated_absorpt_t_min 0.971
_shelx_estimated_absorpt_t_max 0.978
_exptl_absorpt_special_details
; 
Neutron linear absorption coefficient is wavelength dependent.
For each peak, the absorption coefficient mu is calculated as:
          mu = 0.8930 + 1.9750/1.7982 * wavelength  [cm^-1^]
where 
 0.8930 cm^-1 is the absorption coefficient for total scattering;
 1.9750 cm^-1 is the absorption coefficient for true absorption at 1.7982 A.
 
The value of 0.1991 (mm^-1^) shown in _exptl_absorpt_coefficient_mu 
is the sample absorption coefficient for neutron wavelength at 1.0 \%A.
;

loop_
_space_group_symop_operation_xyz
'x, y, z'
'-y, x-y, z'
'-x+y, -x, z'
'y, x, -z'
'x-y, -y, -z'
'-x, -x+y, -z'
'-x, -y, -z'
'y, -x+y, -z'
'x-y, x, -z'
'-y, -x, z'
'-x+y, y, z'
'x, x-y, z'

loop_
_atom_site_label
_atom_site_type_symbol
_atom_site_fract_x
_atom_site_fract_y
_atom_site_fract_z
_atom_site_U_iso_or_equiv
_atom_site_adp_type
_atom_site_occupancy
_atom_site_site_symmetry_order
_atom_site_calc_flag
_atom_site_refinement_flags_posn
_atom_site_refinement_flags_adp
_atom_site_refinement_flags_occupancy
_atom_site_disorder_assembly
_atom_site_disorder_group
In1 In 0.0000 0.0000 0.0000 0.0235(11) Uani 1 12 d S TU P . .
Ag1 Ag 0.0000 0.0000 0.5000 0.0677(18) Uani 1 12 d S TU P . .
Br1 Br 0.3216(2) 0.16081(12) 0.2210(2) 0.0443(7) Uani 1 2 d S TU P . .
N1 N 0.364(11) 0.701(7) 0.1611(9) 0.053(8) Uani 0.1667 1 d D U P A -1
H11 H 0.361(8) 0.828(6) 0.135(9) 0.083(13) Uani 0.1667 1 d . U P A -1
H12 H 0.266(11) 0.588(7) 0.073(4) 0.080(17) Uani 0.1667 1 d . U P A -1
H13 H 0.498(7) 0.719(6) 0.127(8) 0.068(13) Uani 0.1667 1 d . U P A -1
C1 C 0.310(13) 0.640(10) 0.3568(10) 0.049(7) Uani 0.1667 1 d D U P A -1
H14 H 0.301(11) 0.500(5) 0.383(10) 0.086(13) Uani 0.1667 1 d . U P A -1
H15 H 0.164(7) 0.613(5) 0.391(10) 0.068(12) Uani 0.1667 1 d . U P A -1
H16 H 0.421(10) 0.754(7) 0.442(5) 0.082(18) Uani 0.1667 1 d . U P A -1

loop_
_atom_site_aniso_label
_atom_site_aniso_U_11
_atom_site_aniso_U_22
_atom_site_aniso_U_33
_atom_site_aniso_U_23
_atom_site_aniso_U_13
_atom_site_aniso_U_12
In1 0.0258(16) 0.0258(16) 0.019(2) 0.000 0.000 0.0129(8)
Ag1 0.090(3) 0.090(3) 0.022(2) 0.000 0.000 0.0452(14)
Br1 0.0308(10) 0.0557(10) 0.0380(11) -0.0069(3) -0.0137(6) 0.0154(5)
N1 0.061(19) 0.07(2) 0.033(2) 0.010(4) 0.006(6) 0.035(12)
H11 0.09(3) 0.07(2) 0.10(2) 0.023(15) -0.01(2) 0.042(14)
H12 0.09(3) 0.09(3) 0.057(12) -0.007(10) -0.007(14) 0.039(18)
H13 0.066(18) 0.06(3) 0.076(17) 0.016(18) 0.024(11) 0.030(13)
C1 0.059(19) 0.06(2) 0.035(3) 0.004(7) 0.010(8) 0.032(14)
H14 0.09(4) 0.07(2) 0.10(2) 0.011(15) -0.01(2) 0.043(15)
H15 0.062(18) 0.05(3) 0.09(2) 0.010(17) 0.031(13) 0.023(11)
H16 0.09(3) 0.09(3) 0.064(14) -0.020(12) -0.019(13) 0.041(17)

loop_
_atom_type_symbol
_atom_type_description
_atom_type_scat_dispersion_real
_atom_type_scat_dispersion_imag
_atom_type_scat_source
C C 0.0000 0.0000 'Neutron Data Booklet, ILL Grenoble, France (2003) ISBN 0-9704143-7-4'
H H 0.0000 0.0000 'Neutron Data Booklet, ILL Grenoble, France (2003) ISBN 0-9704143-7-4'
N N 0.0000 0.0000 'Neutron Data Booklet, ILL Grenoble, France (2003) ISBN 0-9704143-7-4'
Br Br 0.0000 0.0000 'Neutron Data Booklet, ILL Grenoble, France (2003) ISBN 0-9704143-7-4'
In In 0.0000 0.0000 'Neutron Data Booklet, ILL Grenoble, France (2003) ISBN 0-9704143-7-4'
Ag Ag 0.0000 0.0000 'Neutron Data Booklet, ILL Grenoble, France (2003) ISBN 0-9704143-7-4'

loop_
_geom_angle_atom_site_label_1
_geom_angle_atom_site_label_2
_geom_angle_atom_site_label_3
_geom_angle
_geom_angle_site_symmetry_1
_geom_angle_site_symmetry_3
Br1 In1 Br1 91.02(6) 7 3
Br1 In1 Br1 180.0 7 .
Br1 In1 Br1 88.98(6) 3 .
Br1 In1 Br1 88.98(6) 7 9
Br1 In1 Br1 180.0 3 9
Br1 In1 Br1 91.02(6) . 9
Br1 In1 Br1 91.02(6) 7 2
Br1 In1 Br1 88.98(6) 3 2
Br1 In1 Br1 88.98(6) . 2
Br1 In1 Br1 91.02(6) 9 2
Br1 In1 Br1 88.98(6) 7 8
Br1 In1 Br1 91.02(6) 3 8
Br1 In1 Br1 91.02(6) . 8
Br1 In1 Br1 88.98(6) 9 8
Br1 In1 Br1 180.0 2 8
Br1 Ag1 Br1 100.65(4) 3 7_556
Br1 Ag1 Br1 180.0 3 9_556
Br1 Ag1 Br1 79.35(4) 7_556 9_556
Br1 Ag1 Br1 79.35(4) 3 .
Br1 Ag1 Br1 180.0 7_556 .
Br1 Ag1 Br1 100.65(4) 9_556 .
Br1 Ag1 Br1 79.35(4) 3 2
Br1 Ag1 Br1 100.65(4) 7_556 2
Br1 Ag1 Br1 100.65(4) 9_556 2
Br1 Ag1 Br1 79.35(4) . 2
Br1 Ag1 Br1 100.65(4) 3 8_556
Br1 Ag1 Br1 79.35(4) 7_556 8_556
Br1 Ag1 Br1 79.35(4) 9_556 8_556
Br1 Ag1 Br1 100.65(4) . 8_556
Br1 Ag1 Br1 180.00(5) 2 8_556
In1 Br1 Ag1 78.49(4) . .
H13 N1 H11 110(5) . .
H13 N1 H12 104(7) . .
H11 N1 H12 111(6) . .
H13 N1 C1 112(7) . .
H11 N1 C1 110(7) . .
H12 N1 C1 109(3) . .
H16 C1 H15 112(7) . .
H16 C1 H14 111(7) . .
H15 C1 H14 104(5) . .
H16 C1 N1 107(4) . .
H15 C1 N1 112(7) . .
H14 C1 N1 111(7) . .

loop_
_geom_bond_atom_site_label_1
_geom_bond_atom_site_label_2
_geom_bond_distance
_geom_bond_site_symmetry_2
In1 Br1 2.6646(14) 7
In1 Br1 2.6646(14) 3
In1 Br1 2.6646(14) .
In1 Br1 2.6646(14) 9
In1 Br1 2.6647(14) 2
In1 Br1 2.6647(14) 8
Ag1 Br1 2.9250(19) 3
Ag1 Br1 2.9250(19) 7_556
Ag1 Br1 2.9250(19) 9_556
Ag1 Br1 2.9250(19) .
Ag1 Br1 2.9250(19) 2
Ag1 Br1 2.9250(19) 8_556
N1 H13 1.01(8) .
N1 H11 1.01(7) .
N1 H12 1.03(6) .
N1 C1 1.456(15) .
C1 H16 1.06(6) .
C1 H15 1.07(10) .
C1 H14 1.07(8) .

loop_
_geom_hbond_atom_site_label_D
_geom_hbond_atom_site_label_H
_geom_hbond_atom_site_label_A
_geom_hbond_distance_DH
_geom_hbond_distance_HA
_geom_hbond_distance_DA
_geom_hbond_angle_DHA
_geom_hbond_site_symmetry_A
N1 H11 Br1 1.01(7) 2.81(7) 3.76(8) 156(5) 1_565
N1 H12 Br1 1.03(6) 2.75(5) 3.72(3) 156(7) 9
N1 H13 Br1 1.01(8) 2.76(5) 3.43(5) 125(4) 7_665
N1 H13 Br1 1.01(8) 2.89(7) 3.79(10) 150(4) 3_665
C1 H14 Br1 1.07(8) 2.94(7) 3.88(10) 147(5) .
C1 H14 Br1 1.07(8) 3.08(7) 3.68(4) 116(5) 9_556
C1 H15 Br1 1.07(10) 3.05(8) 3.92(11) 139(5) 3_565
C1 H16 Br1 1.06(6) 2.97(5) 3.88(5) 145(5) 7_666
